data_1556464
loop_
_publ_author_name
'Delgado-Martinez, P.'
'Elvira-Bravo, A.'
'Gonzalez-Prieto, R.'
'Priego, J.L.'
'Jimenez-Aparicio, R.'
'Torres, M.R.'

_publ_section_title
;
 Synthesis of Ru2Br(mu-O2CC6H4-R)4 (R = o-Me, m-Me, p-Me) Using Microwave
 Activation: Structural and Magnetic Properties
;
_journal_name_full Inorganics
_journal_page_first 524
_journal_page_last 536
_journal_paper_doi 10.3390/inorganics2030524
_journal_volume 2
_journal_year 2014
_chemical_formula_sum 'C32 H28 Br O8 Ru2'
_chemical_formula_weight 822.59
_space_group_IT_number 15
_space_group_name_Hall '-C 2yc'
_space_group_name_H-M_alt 'C 1 2/c 1'
_symmetry_cell_setting monoclinic
_symmetry_space_group_name_H-M 'C 1 2/c 1'
_atom_sites_solution_hydrogens geom
_atom_sites_solution_primary direct
_atom_sites_solution_secondary difmap
_cell_angle_alpha 90.00
_cell_angle_beta 109.175(12)
_cell_angle_gamma 90.00
_cell_formula_units_Z 4
_cell_length_a 18.789(3)
_cell_length_b 13.5370(16)
_cell_length_c 13.1826(16)
_cell_measurement_temperature 293(2)
_cell_volume 3166.9(8)
_computing_cell_refinement 'Bruker SMART'
_computing_data_collection 'Bruker SMART'
_computing_data_reduction 'Bruker SAINT'
_computing_molecular_graphics 'Bruker SHELXTL'
_computing_publication_material 'Bruker SHELXTL'
_computing_structure_refinement 'SHELXL-97 (Sheldrick, 1997)'
_computing_structure_solution 'SHELXS-97 (Sheldrick, 1990)'
_diffrn_ambient_temperature 293(2)
_diffrn_measured_fraction_theta_full 0.993
_diffrn_measured_fraction_theta_max 0.993
_diffrn_measurement_device_type 'CCD area detector'
_diffrn_measurement_method 'phi and omega scans'
_diffrn_radiation_monochromator graphite
_diffrn_radiation_source 'fine-focus sealed tube'
_diffrn_radiation_type MoK\a
_diffrn_radiation_wavelength 0.71073
_diffrn_reflns_av_R_equivalents 0.0333
_diffrn_reflns_av_sigmaI/netI 0.0304
_diffrn_reflns_limit_h_max 23
_diffrn_reflns_limit_h_min -23
_diffrn_reflns_limit_k_max 16
_diffrn_reflns_limit_k_min -14
_diffrn_reflns_limit_l_max 16
_diffrn_reflns_limit_l_min -16
_diffrn_reflns_number 12890
_diffrn_reflns_theta_full 26.00
_diffrn_reflns_theta_max 26.00
_diffrn_reflns_theta_min 1.89
_exptl_absorpt_coefficient_mu 2.264
_exptl_absorpt_correction_T_max 0.6995
_exptl_absorpt_correction_T_min 0.5906
_exptl_absorpt_correction_type multi-scan
_exptl_absorpt_process_details SADABS
_exptl_crystal_colour brown
_exptl_crystal_density_diffrn 1.725
_exptl_crystal_density_method 'not measured'
_exptl_crystal_description prismatic
_exptl_crystal_F_000 1628
_exptl_crystal_size_max 0.26
_exptl_crystal_size_mid 0.21
_exptl_crystal_size_min 0.17
_refine_diff_density_max 0.536
_refine_diff_density_min -0.548
_refine_diff_density_rms 0.082
_refine_ls_extinction_method none
_refine_ls_goodness_of_fit_ref 0.995
_refine_ls_hydrogen_treatment constr
_refine_ls_matrix_type full
_refine_ls_number_parameters 183
_refine_ls_number_reflns 3105
_refine_ls_number_restraints 0
_refine_ls_restrained_S_all 0.995
_refine_ls_R_factor_all 0.0372
_refine_ls_R_factor_gt 0.0266
_refine_ls_shift/su_max 0.000
_refine_ls_shift/su_mean 0.000
_refine_ls_structure_factor_coef Fsqd
_refine_ls_weighting_details 'calc w=1/[\s^2^(Fo^2^)+(0.0550P)^2^+0.0000P] where P=(Fo^2^+2Fc^2^)/3'
_refine_ls_weighting_scheme calc
_refine_ls_wR_factor_gt 0.0721
_refine_ls_wR_factor_ref 0.0804
_reflns_number_gt 2608
_reflns_number_total 3105
_reflns_threshold_expression >2sigma(I)
_cod_data_source_file cif-compound_1.cif
_cod_data_source_block AEB10-ABS
_cod_depositor_comments
;
The following automatic conversions were performed:

data item '_symmetry_cell_setting' value 'Monoclinic' was changed to
'monoclinic' in accordance with the built-in table derived from the
CIF Core dictionary named 'cif_core.dic' version 2.4.5 last updated
on 2014-11-21.

Automatic conversion script
Id: cif_fix_values 6909 2019-04-08 15:41:33Z antanas 
;
_cod_original_sg_symbol_H-M C2/c
_cod_database_code 1556464

loop_
_symmetry_equiv_pos_as_xyz
'x, y, z'
'-x, y, -z+1/2'
'x+1/2, y+1/2, z'
'-x+1/2, y+1/2, -z+1/2'
'-x, -y, -z'
'x, -y, z-1/2'
'-x+1/2, -y+1/2, -z'
'x+1/2, -y+1/2, z-1/2'

loop_
_atom_site_label
_atom_site_type_symbol
_atom_site_fract_x
_atom_site_fract_y
_atom_site_fract_z
_atom_site_U_iso_or_equiv
_atom_site_adp_type
_atom_site_occupancy
_atom_site_symmetry_multiplicity
_atom_site_calc_flag
_atom_site_refinement_flags
_atom_site_disorder_assembly
_atom_site_disorder_group
Br1 Br 0.5000 0.35557(3) 0.7500 0.03077(13) Uani 1 2 d S . .
C1 C 0.63734(17) 0.5587(2) 0.6090(3) 0.0285(7) Uani 1 1 d . . .
C2 C 0.71299(17) 0.5974(2) 0.6731(3) 0.0293(7) Uani 1 1 d . . .
C3 C 0.75060(19) 0.5685(3) 0.7798(3) 0.0372(8) Uani 1 1 d . . .
C4 C 0.8195(2) 0.6143(3) 0.8317(3) 0.0492(10) Uani 1 1 d . . .
H4 H 0.8454 0.5975 0.9026 0.059 Uiso 1 1 calc R . .
C5 C 0.8507(2) 0.6829(3) 0.7827(3) 0.0523(10) Uani 1 1 d . . .
H5 H 0.8966 0.7120 0.8206 0.063 Uiso 1 1 calc R . .
C6 C 0.8144(2) 0.7090(3) 0.6775(3) 0.0511(10) Uani 1 1 d . . .
H6 H 0.8357 0.7548 0.6434 0.061 Uiso 1 1 calc R . .
C7 C 0.7455(2) 0.6660(3) 0.6231(3) 0.0440(9) Uani 1 1 d . . .
H7 H 0.7206 0.6833 0.5519 0.053 Uiso 1 1 calc R . .
C8 C 0.7228(2) 0.4915(3) 0.8402(3) 0.0609(12) Uani 1 1 d . . .
H8A H 0.6766 0.5135 0.8491 0.091 Uiso 1 1 calc R . .
H8B H 0.7600 0.4812 0.9095 0.091 Uiso 1 1 calc R . .
H8C H 0.7141 0.4306 0.8006 0.091 Uiso 1 1 calc R . .
C9 C 0.54868(18) 0.3370(2) 0.4372(3) 0.0305(7) Uani 1 1 d . . .
C10 C 0.5752(2) 0.2424(2) 0.4034(3) 0.0413(9) Uani 1 1 d . . .
C11 C 0.5372(3) 0.1541(3) 0.4038(3) 0.0524(10) Uani 1 1 d . . .
C12 C 0.5675(4) 0.0684(4) 0.3748(4) 0.0819(12) Uani 1 1 d . . .
H12 H 0.5429 0.0084 0.3724 0.098 Uiso 1 1 calc R . .
C13 C 0.6321(3) 0.0712(4) 0.3501(4) 0.0819(12) Uani 1 1 d . . .
H13 H 0.6514 0.0128 0.3326 0.098 Uiso 1 1 calc R . .
C14 C 0.6698(3) 0.1583(4) 0.3502(5) 0.0903(13) Uani 1 1 d . . .
H14 H 0.7144 0.1592 0.3341 0.108 Uiso 1 1 calc R . .
C15 C 0.6394(3) 0.2448(4) 0.3752(5) 0.0903(13) Uani 1 1 d . . .
H15 H 0.6627 0.3049 0.3728 0.108 Uiso 1 1 calc R . .
C16 C 0.4658(3) 0.1476(4) 0.4331(5) 0.0856(17) Uani 1 1 d . . .
H16A H 0.4785 0.1480 0.5099 0.128 Uiso 1 1 calc R . .
H16B H 0.4396 0.0875 0.4048 0.128 Uiso 1 1 calc R . .
H16C H 0.4340 0.2031 0.4033 0.128 Uiso 1 1 calc R . .
O1 O 0.60152(12) 0.50530(17) 0.65493(17) 0.0319(5) Uani 1 1 d . . .
O2 O 0.61054(11) 0.58245(17) 0.50938(17) 0.0312(5) Uani 1 1 d . . .
O3 O 0.53341(13) 0.33635(15) 0.52418(18) 0.0334(5) Uani 1 1 d . . .
O4 O 0.54441(12) 0.41411(16) 0.38005(17) 0.0325(5) Uani 1 1 d . . .
Ru1 Ru 0.495458(13) 0.460380(16) 0.574531(18) 0.02293(10) Uani 1 1 d . . .

loop_
_atom_site_aniso_label
_atom_site_aniso_U_11
_atom_site_aniso_U_22
_atom_site_aniso_U_33
_atom_site_aniso_U_23
_atom_site_aniso_U_13
_atom_site_aniso_U_12
Br1 0.0396(3) 0.0313(2) 0.0233(3) 0.000 0.0130(2) 0.000
C1 0.0268(16) 0.0307(17) 0.0263(18) -0.0024(14) 0.0062(14) -0.0024(13)
C2 0.0267(16) 0.0326(17) 0.0264(18) -0.0032(14) 0.0058(14) -0.0024(13)
C3 0.0355(19) 0.0413(19) 0.032(2) -0.0019(16) 0.0073(16) -0.0030(15)
C4 0.041(2) 0.064(3) 0.031(2) -0.0037(19) -0.0036(18) -0.0141(19)
C5 0.042(2) 0.055(2) 0.048(3) -0.007(2) -0.0023(19) -0.0188(18)
C6 0.046(2) 0.051(2) 0.054(3) 0.004(2) 0.014(2) -0.0176(19)
C7 0.043(2) 0.049(2) 0.033(2) 0.0054(17) 0.0029(17) -0.0113(17)
C8 0.050(3) 0.081(3) 0.039(2) 0.020(2) -0.003(2) -0.019(2)
C9 0.0302(17) 0.0349(18) 0.0247(18) -0.0006(14) 0.0065(15) 0.0059(13)
C10 0.060(2) 0.0341(19) 0.029(2) -0.0011(15) 0.0127(18) 0.0102(16)
C11 0.069(3) 0.042(2) 0.036(2) -0.0030(17) 0.005(2) 0.0004(19)
C12 0.119(4) 0.0540(19) 0.066(2) -0.0119(18) 0.022(2) 0.020(2)
C13 0.119(4) 0.0540(19) 0.066(2) -0.0119(18) 0.022(2) 0.020(2)
C14 0.102(3) 0.083(3) 0.108(3) -0.013(2) 0.064(3) 0.023(2)
C15 0.102(3) 0.083(3) 0.108(3) -0.013(2) 0.064(3) 0.023(2)
C16 0.094(4) 0.061(3) 0.101(4) -0.016(3) 0.031(4) -0.025(3)
O1 0.0266(12) 0.0432(13) 0.0217(12) 0.0050(10) 0.0021(10) -0.0062(10)
O2 0.0260(11) 0.0421(13) 0.0226(12) 0.0039(10) 0.0042(10) -0.0058(9)
O3 0.0442(14) 0.0299(12) 0.0273(12) 0.0036(9) 0.0132(11) 0.0062(10)
O4 0.0395(13) 0.0355(13) 0.0251(12) 0.0025(10) 0.0141(11) 0.0059(10)
Ru1 0.02245(15) 0.02695(15) 0.01799(16) 0.00052(10) 0.00474(11) -0.00138(9)

loop_
_atom_type_symbol
_atom_type_description
_atom_type_scat_dispersion_real
_atom_type_scat_dispersion_imag
_atom_type_scat_source
C C 0.0033 0.0016 'International Tables Vol C Tables 4.2.6.8 and 6.1.1.4'
H H 0.0000 0.0000 'International Tables Vol C Tables 4.2.6.8 and 6.1.1.4'
O O 0.0106 0.0060 'International Tables Vol C Tables 4.2.6.8 and 6.1.1.4'
Br Br -0.2901 2.4595 'International Tables Vol C Tables 4.2.6.8 and 6.1.1.4'
Ru Ru -1.2594 0.8363 'International Tables Vol C Tables 4.2.6.8 and 6.1.1.4'

loop_
_geom_angle_atom_site_label_1
_geom_angle_atom_site_label_2
_geom_angle_atom_site_label_3
_geom_angle
_geom_angle_site_symmetry_1
_geom_angle_site_symmetry_3
Ru1 Br1 Ru1 116.36(2) . 2_656
O1 C1 O2 122.7(3) . .
O1 C1 C2 119.1(3) . .
O2 C1 C2 118.2(3) . .
C7 C2 C3 120.3(3) . .
C7 C2 C1 116.9(3) . .
C3 C2 C1 122.8(3) . .
C2 C3 C4 116.5(3) . .
C2 C3 C8 125.0(3) . .
C4 C3 C8 118.4(3) . .
C5 C4 C3 122.9(4) . .
C6 C5 C4 120.2(4) . .
C5 C6 C7 119.0(4) . .
C6 C7 C2 121.1(4) . .
O3 C9 O4 123.4(3) . .
O3 C9 C10 117.4(3) . .
O4 C9 C10 119.2(3) . .
C11 C10 C15 121.2(4) . .
C11 C10 C9 120.8(3) . .
C15 C10 C9 118.0(4) . .
C10 C11 C12 117.0(4) . .
C10 C11 C16 123.3(4) . .
C12 C11 C16 119.6(4) . .
C13 C12 C11 121.3(5) . .
C14 C13 C12 121.6(5) . .
C13 C14 C15 118.1(5) . .
C14 C15 C10 120.7(5) . .
C1 O1 Ru1 120.5(2) . .
C1 O2 Ru1 118.24(18) . 5_666
C9 O3 Ru1 120.00(19) . .
C9 O4 Ru1 118.03(18) . 5_666
O3 Ru1 O1 91.64(9) . .
O3 Ru1 O2 88.42(9) . 5_666
O1 Ru1 O2 178.45(8) . 5_666
O3 Ru1 O4 178.13(9) . 5_666
O1 Ru1 O4 89.39(9) . 5_666
O2 Ru1 O4 90.50(9) 5_666 5_666
O3 Ru1 Ru1 88.49(6) . 5_666
O1 Ru1 Ru1 88.31(6) . 5_666
O2 Ru1 Ru1 90.14(6) 5_666 5_666
O4 Ru1 Ru1 89.98(6) 5_666 5_666
O3 Ru1 Br1 85.94(6) . .
O1 Ru1 Br1 87.73(6) . .
O2 Ru1 Br1 93.82(6) 5_666 .
O4 Ru1 Br1 95.66(6) 5_666 .
Ru1 Ru1 Br1 173.070(16) 5_666 .

loop_
_geom_bond_atom_site_label_1
_geom_bond_atom_site_label_2
_geom_bond_distance
_geom_bond_site_symmetry_2
Br1 Ru1 2.6910(4) .
Br1 Ru1 2.6910(4) 2_656
C1 O1 1.268(4) .
C1 O2 1.284(4) .
C1 C2 1.490(4) .
C2 C7 1.391(4) .
C2 C3 1.407(5) .
C3 C4 1.396(5) .
C3 C8 1.505(5) .
C4 C5 1.368(5) .
C5 C6 1.375(6) .
C6 C7 1.385(5) .
C9 O3 1.270(4) .
C9 O4 1.275(4) .
C9 C10 1.494(4) .
C10 C11 1.393(5) .
C10 C15 1.373(6) .
C11 C12 1.400(6) .
C11 C16 1.516(6) .
C12 C13 1.357(8) .
C13 C14 1.374(7) .
C14 C15 1.390(6) .
O1 Ru1 2.019(2) .
O2 Ru1 2.020(2) 5_666
O3 Ru1 2.020(2) .
O4 Ru1 2.025(2) 5_666
Ru1 O2 2.020(2) 5_666
Ru1 O4 2.025(2) 5_666
Ru1 Ru1 2.2938(5) 5_666

loop_
_geom_torsion_atom_site_label_1
_geom_torsion_atom_site_label_2
_geom_torsion_atom_site_label_3
_geom_torsion_atom_site_label_4
_geom_torsion
_geom_torsion_site_symmetry_1
_geom_torsion_site_symmetry_2
_geom_torsion_site_symmetry_3
_geom_torsion_site_symmetry_4
O1 C1 C2 C7 -171.6(3) . . . .
O2 C1 C2 C7 7.2(4) . . . .
O1 C1 C2 C3 7.3(5) . . . .
O2 C1 C2 C3 -173.8(3) . . . .
C7 C2 C3 C4 1.9(5) . . . .
C1 C2 C3 C4 -177.0(3) . . . .
C7 C2 C3 C8 -176.9(3) . . . .
C1 C2 C3 C8 4.2(5) . . . .
C2 C3 C4 C5 -0.9(6) . . . .
C8 C3 C4 C5 178.0(4) . . . .
C3 C4 C5 C6 -0.6(7) . . . .
C4 C5 C6 C7 1.0(7) . . . .
C5 C6 C7 C2 0.0(6) . . . .
C3 C2 C7 C6 -1.5(6) . . . .
C1 C2 C7 C6 177.5(3) . . . .
O3 C9 C10 C11 47.7(5) . . . .
O4 C9 C10 C11 -134.2(4) . . . .
O3 C9 C10 C15 -130.3(4) . . . .
O4 C9 C10 C15 47.8(5) . . . .
C15 C10 C11 C12 0.3(7) . . . .
C9 C10 C11 C12 -177.7(4) . . . .
C15 C10 C11 C16 -179.3(5) . . . .
C9 C10 C11 C16 2.7(6) . . . .
C10 C11 C12 C13 1.6(7) . . . .
C16 C11 C12 C13 -178.7(5) . . . .
C11 C12 C13 C14 -1.4(9) . . . .
C12 C13 C14 C15 -0.8(9) . . . .
C13 C14 C15 C10 2.8(9) . . . .
C11 C10 C15 C14 -2.5(8) . . . .
C9 C10 C15 C14 175.5(5) . . . .
O2 C1 O1 Ru1 -3.8(4) . . . .
C2 C1 O1 Ru1 175.0(2) . . . .
O1 C1 O2 Ru1 3.8(4) . . . 5_666
C2 C1 O2 Ru1 -175.0(2) . . . 5_666
O4 C9 O3 Ru1 3.0(4) . . . .
C10 C9 O3 Ru1 -179.0(2) . . . .
O3 C9 O4 Ru1 -4.2(4) . . . 5_666
C10 C9 O4 Ru1 177.8(2) . . . 5_666
C9 O3 Ru1 O1 -88.7(2) . . . .
C9 O3 Ru1 O2 89.7(2) . . . 5_666
C9 O3 Ru1 O4 35(3) . . . 5_666
C9 O3 Ru1 Ru1 -0.5(2) . . . 5_666
C9 O3 Ru1 Br1 -176.3(2) . . . .
C1 O1 Ru1 O3 90.1(2) . . . .
C1 O1 Ru1 O2 -2(3) . . . 5_666
C1 O1 Ru1 O4 -88.3(2) . . . 5_666
C1 O1 Ru1 Ru1 1.7(2) . . . 5_666
C1 O1 Ru1 Br1 176.0(2) . . . .
Ru1 Br1 Ru1 O3 159.52(7) 2_656 . . .
Ru1 Br1 Ru1 O1 67.71(7) 2_656 . . .
Ru1 Br1 Ru1 O2 -112.33(6) 2_656 . . 5_666
Ru1 Br1 Ru1 O4 -21.45(7) 2_656 . . 5_666
Ru1 Br1 Ru1 Ru1 122.93(14) 2_656 . . 5_666
